data_7204499
loop_
_publ_author_name
'Carey, Kieran A.'
'Clegg, William'
'Elsegood, Mark R. J.'
'Golding, Bernard T.'
'Stuart Hill, M. N.'
'Maskill, Howard'

_publ_section_title
;
 Synthesis of highly hindered oxepins and an azepine from bis-trityl
 carbenium ions: structural characterisation by NMR and X-ray
 crystallography
;
_journal_issue 23
_journal_name_full 'Journal of the Chemical Society, Perkin Transactions 1'
_journal_page_first 2673
_journal_paper_doi 10.1039/b207108h
_journal_year 2002
_chemical_formula_sum 'C40 H34 O4'
_chemical_formula_weight 578.67
_chemical_name_systematic
;
?
;
_space_group_IT_number 14
_symmetry_cell_setting monoclinic
_symmetry_space_group_name_Hall '-P 2yn'
_symmetry_space_group_name_H-M 'P 1 21/n 1'
_atom_sites_solution_hydrogens 'geom except H1&2 coords freely refined'
_atom_sites_solution_primary direct
_atom_sites_solution_secondary difmap
_audit_creation_method SHELXL-97
_cell_angle_alpha 90.00
_cell_angle_beta 110.699(18)
_cell_angle_gamma 90.00
_cell_formula_units_Z 4
_cell_length_a 13.017(3)
_cell_length_b 16.298(6)
_cell_length_c 15.554(4)
_cell_measurement_reflns_used 36
_cell_measurement_temperature 160(2)
_cell_measurement_theta_max 49.35
_cell_measurement_theta_min 30.91
_cell_volume 3086.8(16)
_computing_cell_refinement 'Stoe DIF4'
_computing_data_collection 'Stoe DIF4'
_computing_data_reduction 'local programs'
_computing_molecular_graphics 'Siemens SHELXTL'
_computing_publication_material 'SHELXTL and local programs'
_computing_structure_refinement 'Siemens SHELXTL'
_computing_structure_solution 'Siemens SHELXTL'
_diffrn_ambient_temperature 160(2)
_diffrn_measured_fraction_theta_full 1.000
_diffrn_measured_fraction_theta_max 1.000
_diffrn_measurement_device_type 'Stoe-Siemens diffractometer'
_diffrn_measurement_method '\w/\q scans with on-line profile fitting'
_diffrn_radiation_monochromator graphite
_diffrn_radiation_source 'fine-focus sealed tube'
_diffrn_radiation_type CuK\a
_diffrn_radiation_wavelength 1.54184
_diffrn_reflns_av_R_equivalents 0.0861
_diffrn_reflns_av_sigmaI/netI 0.1068
_diffrn_reflns_limit_h_max 13
_diffrn_reflns_limit_h_min -13
_diffrn_reflns_limit_k_max 17
_diffrn_reflns_limit_k_min -17
_diffrn_reflns_limit_l_max 16
_diffrn_reflns_limit_l_min -16
_diffrn_reflns_number 7745
_diffrn_reflns_theta_full 54.99
_diffrn_reflns_theta_max 54.99
_diffrn_reflns_theta_min 3.82
_diffrn_standards_decay_% 2
_diffrn_standards_interval_time 60
_diffrn_standards_number 5
_exptl_absorpt_coefficient_mu 0.626
_exptl_absorpt_correction_T_max 0.920
_exptl_absorpt_correction_T_min 0.613
_exptl_absorpt_correction_type empirical
_exptl_crystal_colour colourless
_exptl_crystal_density_diffrn 1.245
_exptl_crystal_density_method 'not measured'
_exptl_crystal_description block
_exptl_crystal_F_000 1224
_exptl_crystal_size_max 0.38
_exptl_crystal_size_mid 0.38
_exptl_crystal_size_min 0.23
_refine_diff_density_max 0.162
_refine_diff_density_min -0.237
_refine_diff_density_rms 0.044
_refine_ls_extinction_coef 0.0008(3)
_refine_ls_extinction_expression Fc^*^=kFc[1+0.001xFc^2^\l^3^/sin(2\q)]^-1/4^
_refine_ls_extinction_method SHELXL
_refine_ls_goodness_of_fit_ref 1.023
_refine_ls_hydrogen_treatment mixed
_refine_ls_matrix_type full
_refine_ls_number_parameters 469
_refine_ls_number_reflns 3881
_refine_ls_number_restraints 265
_refine_ls_restrained_S_all 1.010
_refine_ls_R_factor_all 0.1856
_refine_ls_R_factor_gt 0.0840
_refine_ls_shift/su_max 0.000
_refine_ls_shift/su_mean 0.000
_refine_ls_structure_factor_coef Fsqd
_refine_ls_weighting_details 'calc w=1/[\s^2^(Fo^2^)+(0.1110P)^2^+0.7230P] where P=(Fo^2^+2Fc^2^)/3'
_refine_ls_weighting_scheme calc
_refine_ls_wR_factor_gt 0.2060
_refine_ls_wR_factor_ref 0.2787
_reflns_number_gt 1597
_reflns_number_total 3881
_reflns_threshold_expression >2sigma(I)
_cod_data_source_file b207108h.txt
_cod_data_source_block hm14
_cod_original_cell_volume 3086.7(15)
_cod_original_sg_symbol_H-M P2(1)/n
_cod_database_code 7204499

loop_
_symmetry_equiv_pos_as_xyz
'x, y, z'
'-x+1/2, y+1/2, -z+1/2'
'-x, -y, -z'
'x-1/2, -y-1/2, z-1/2'

loop_
_atom_site_label
_atom_site_type_symbol
_atom_site_fract_x
_atom_site_fract_y
_atom_site_fract_z
_atom_site_U_iso_or_equiv
_atom_site_adp_type
_atom_site_occupancy
_atom_site_symmetry_multiplicity
_atom_site_calc_flag
_atom_site_refinement_flags
_atom_site_disorder_assembly
_atom_site_disorder_group
O1 O 0.5548(4) -0.1071(5) 0.2162(4) 0.127(3) Uani 1 1 d D . .
H1 H 0.593(7) -0.136(6) 0.267(6) 0.153 Uiso 1 1 d D . .
H2 H 0.657(8) -0.021(5) 0.236(7) 0.153 Uiso 1 1 d D . .
C1 C 0.4512(5) -0.0901(7) 0.2284(6) 0.104(3) Uani 1 1 d . . .
C2 C 0.4628(5) -0.0063(5) 0.2770(5) 0.077(2) Uani 1 1 d . . .
C3 C 0.3805(5) 0.0504(6) 0.2459(5) 0.092(2) Uani 1 1 d . . .
H3 H 0.3166 0.0366 0.1951 0.111 Uiso 1 1 calc R . .
C4 C 0.3866(6) 0.1262(6) 0.2851(6) 0.101(3) Uani 1 1 d . . .
H4 H 0.3276 0.1640 0.2617 0.121 Uiso 1 1 calc R . .
C5 C 0.4781(6) 0.1473(5) 0.3582(5) 0.090(2) Uani 1 1 d . . .
H5 H 0.4843 0.1999 0.3859 0.108 Uiso 1 1 calc R . .
C6 C 0.5616(5) 0.0900(5) 0.3905(4) 0.077(2) Uani 1 1 d . . .
H6 H 0.6249 0.1039 0.4418 0.092 Uiso 1 1 calc R . .
C7 C 0.5565(4) 0.0144(5) 0.3518(4) 0.0668(18) Uani 1 1 d . . .
C8 C 0.6494(5) -0.0431(4) 0.3993(5) 0.0722(19) Uani 1 1 d . . .
C9 C 0.6332(5) -0.0932(5) 0.4633(6) 0.091(2) Uani 1 1 d . . .
H9 H 0.5649 -0.0905 0.4724 0.109 Uiso 1 1 calc R . .
C10 C 0.7123(6) -0.1487(5) 0.5164(6) 0.105(3) Uani 1 1 d . . .
H10 H 0.6984 -0.1821 0.5611 0.126 Uiso 1 1 calc R . .
C11 C 0.8114(6) -0.1539(5) 0.5022(7) 0.117(3) Uani 1 1 d . . .
H11 H 0.8660 -0.1922 0.5352 0.140 Uiso 1 1 calc R . .
C12 C 0.8283(5) -0.1017(5) 0.4388(6) 0.091(2) Uani 1 1 d . . .
H12 H 0.8971 -0.1040 0.4305 0.109 Uiso 1 1 calc R . .
C13 C 0.7509(5) -0.0462(4) 0.3866(5) 0.0744(19) Uani 1 1 d . . .
C14 C 0.7794(5) 0.0146(6) 0.3240(5) 0.090(3) Uani 1 1 d . A .
O2 O 0.6879(4) 0.0293(5) 0.2408(4) 0.118(2) Uani 1 1 d D . .
C15 C 0.4263(6) -0.1570(7) 0.2845(6) 0.099(3) Uani 1 1 d . . .
C16 C 0.3603(6) -0.1432(6) 0.3372(6) 0.108(3) Uani 1 1 d . . .
H16 H 0.3316 -0.0900 0.3398 0.129 Uiso 1 1 calc R . .
C17 C 0.3365(6) -0.2092(8) 0.3866(6) 0.114(3) Uani 1 1 d . . .
H17 H 0.2916 -0.1986 0.4221 0.137 Uiso 1 1 calc R . .
C19 C 0.4380(9) -0.3015(8) 0.3325(9) 0.133(4) Uani 1 1 d . . .
H19 H 0.4653 -0.3551 0.3295 0.159 Uiso 1 1 calc R . .
C20 C 0.4622(6) -0.2386(9) 0.2831(7) 0.121(4) Uani 1 1 d . . .
H20 H 0.5050 -0.2509 0.2463 0.145 Uiso 1 1 calc R . .
C18 C 0.3753(7) -0.2881(9) 0.3858(8) 0.130(3) Uani 1 1 d DU . .
O3 O 0.3442(8) -0.3421(6) 0.4435(7) 0.227(6) Uani 1 1 d DU . .
C21 C 0.3835(13) -0.4173(10) 0.4489(13) 0.263(8) Uani 1 1 d DU . .
H21A H 0.3681 -0.4390 0.3869 0.394 Uiso 1 1 calc R . .
H21B H 0.3485 -0.4523 0.4819 0.394 Uiso 1 1 calc R . .
H21C H 0.4630 -0.4164 0.4821 0.394 Uiso 1 1 calc R . .
C22 C 0.3644(6) -0.0896(6) 0.1308(6) 0.114(3) Uani 1 1 d . . .
C23 C 0.3869(8) -0.0438(11) 0.0639(7) 0.221(8) Uani 1 1 d . . .
H23 H 0.4524 -0.0124 0.0797 0.265 Uiso 1 1 calc R . .
C24 C 0.3142(10) -0.0446(11) -0.0245(7) 0.229(9) Uani 1 1 d . . .
H24 H 0.3303 -0.0133 -0.0697 0.275 Uiso 1 1 calc R . .
C25 C 0.2197(10) -0.0885(10) -0.0496(9) 0.163(6) Uani 1 1 d . . .
H25 H 0.1710 -0.0901 -0.1117 0.195 Uiso 1 1 calc R . .
C26 C 0.1981(9) -0.1289(8) 0.0151(10) 0.158(5) Uani 1 1 d . . .
H26 H 0.1297 -0.1567 -0.0007 0.190 Uiso 1 1 calc R . .
C27 C 0.2701(6) -0.1330(6) 0.1055(7) 0.127(3) Uani 1 1 d . . .
H27 H 0.2532 -0.1660 0.1491 0.153 Uiso 1 1 calc R . .
C28 C 0.8129(5) 0.0950(6) 0.3698(7) 0.092(2) Uani 1 1 d DU . .
C29 C 0.7845(18) 0.1550(11) 0.2975(11) 0.100(5) Uani 0.545(9) 1 d PDU A 1
H29 H 0.7456 0.1424 0.2347 0.119 Uiso 0.545(9) 1 calc PR A 1
C30 C 0.8219(13) 0.2375(11) 0.3309(12) 0.094(4) Uani 0.545(9) 1 d PDU A 1
H30 H 0.8120 0.2817 0.2889 0.113 Uiso 0.545(9) 1 calc PR A 1
C31 C 0.870(4) 0.2500(13) 0.4215(14) 0.086(5) Uani 0.545(9) 1 d PDU A 1
C32 C 0.8931(17) 0.1882(10) 0.4870(13) 0.085(4) Uani 0.545(9) 1 d PDU A 1
H32 H 0.9308 0.2010 0.5498 0.102 Uiso 0.545(9) 1 calc PR A 1
C33 C 0.861(4) 0.1074(13) 0.4615(9) 0.087(5) Uani 0.545(9) 1 d PDU A 1
H33 H 0.8721 0.0644 0.5051 0.104 Uiso 0.545(9) 1 calc PR A 1
O4 O 0.9079(8) 0.3295(7) 0.4453(7) 0.105(4) Uani 0.545(9) 1 d PDU A 1
C34 C 0.957(3) 0.3472(14) 0.5363(14) 0.132(9) Uani 0.545(9) 1 d PDU A 1
H34A H 0.9809 0.4047 0.5434 0.198 Uiso 0.545(9) 1 calc PR A 1
H34B H 1.0215 0.3116 0.5629 0.198 Uiso 0.545(9) 1 calc PR A 1
H34C H 0.9054 0.3380 0.5680 0.198 Uiso 0.545(9) 1 calc PR A 1
C29X C 0.817(2) 0.1771(11) 0.3359(15) 0.089(5) Uani 0.455(9) 1 d PDU A 2
H29X H 0.7847 0.1883 0.2720 0.106 Uiso 0.455(9) 1 calc PR A 2
C30X C 0.871(4) 0.2430(17) 0.3997(17) 0.092(7) Uani 0.455(9) 1 d PDU A 2
H30X H 0.8804 0.2943 0.3742 0.110 Uiso 0.455(9) 1 calc PR A 2
C31X C 0.9093(16) 0.2361(11) 0.4912(14) 0.085(5) Uani 0.455(9) 1 d PDU A 2
C32X C 0.8984(18) 0.1601(11) 0.5275(13) 0.083(4) Uani 0.455(9) 1 d PDU A 2
H32X H 0.9189 0.1531 0.5920 0.099 Uiso 0.455(9) 1 calc PR A 2
C33X C 0.856(5) 0.0931(12) 0.4671(10) 0.090(7) Uani 0.455(9) 1 d PDU A 2
H33X H 0.8573 0.0412 0.4951 0.108 Uiso 0.455(9) 1 calc PR A 2
O4X O 0.951(2) 0.3083(9) 0.5409(13) 0.110(5) Uani 0.455(9) 1 d PDU A 2
C34X C 1.0154(14) 0.3005(13) 0.6308(12) 0.128(8) Uani 0.455(9) 1 d PDU A 2
H34D H 1.0393 0.3550 0.6570 0.192 Uiso 0.455(9) 1 calc PR A 2
H34E H 1.0798 0.2670 0.6358 0.192 Uiso 0.455(9) 1 calc PR A 2
H34F H 0.9734 0.2740 0.6644 0.192 Uiso 0.455(9) 1 calc PR A 2
C35 C 0.8730(5) -0.0188(6) 0.2930(5) 0.104(3) Uani 1 1 d . . .
C36 C 0.8510(7) -0.0860(9) 0.2359(8) 0.177(5) Uani 1 1 d . A .
H36 H 0.7804 -0.1106 0.2178 0.212 Uiso 1 1 calc R . .
C37 C 0.9294(9) -0.1189(9) 0.2038(9) 0.211(7) Uani 1 1 d . . .
H37 H 0.9110 -0.1634 0.1616 0.254 Uiso 1 1 calc R A .
C38 C 1.0333(9) -0.0866(10) 0.2335(8) 0.182(6) Uani 1 1 d . A .
H38 H 1.0884 -0.1097 0.2138 0.219 Uiso 1 1 calc R . .
C39 C 1.0562(7) -0.0225(8) 0.2903(7) 0.130(4) Uani 1 1 d . . .
H39 H 1.1280 0.0003 0.3108 0.156 Uiso 1 1 calc R A .
C40 C 0.9755(5) 0.0122(6) 0.3205(5) 0.098(3) Uani 1 1 d . A .
H40 H 0.9937 0.0581 0.3608 0.118 Uiso 1 1 calc R . .

loop_
_atom_site_aniso_label
_atom_site_aniso_U_11
_atom_site_aniso_U_22
_atom_site_aniso_U_33
_atom_site_aniso_U_23
_atom_site_aniso_U_13
_atom_site_aniso_U_12
O1 0.065(3) 0.189(7) 0.132(5) -0.078(5) 0.039(3) 0.000(3)
C1 0.055(4) 0.162(9) 0.103(6) -0.039(7) 0.036(4) -0.012(5)
C2 0.057(4) 0.097(6) 0.078(4) -0.016(5) 0.025(3) -0.006(4)
C3 0.058(4) 0.133(8) 0.079(5) -0.008(5) 0.016(3) 0.012(5)
C4 0.077(5) 0.117(8) 0.103(6) 0.014(6) 0.026(5) 0.018(5)
C5 0.069(4) 0.093(6) 0.101(5) -0.007(5) 0.022(4) 0.000(4)
C6 0.063(4) 0.102(6) 0.064(4) 0.001(5) 0.021(3) -0.002(4)
C7 0.052(3) 0.084(6) 0.069(4) -0.015(4) 0.026(3) -0.001(3)
C8 0.060(4) 0.080(5) 0.079(4) 0.005(4) 0.027(3) -0.009(4)
C9 0.057(4) 0.093(6) 0.117(6) 0.003(5) 0.025(4) -0.001(4)
C10 0.083(5) 0.085(6) 0.155(7) 0.038(6) 0.052(5) 0.000(4)
C11 0.067(5) 0.094(7) 0.182(9) 0.034(7) 0.035(5) -0.006(4)
C12 0.061(4) 0.073(5) 0.141(7) 0.003(5) 0.040(4) 0.001(4)
C13 0.052(4) 0.073(5) 0.092(5) -0.010(4) 0.017(3) 0.002(4)
C14 0.045(3) 0.143(8) 0.083(5) 0.001(5) 0.023(3) -0.004(4)
O2 0.057(3) 0.210(7) 0.087(3) 0.029(4) 0.024(3) 0.010(3)
C15 0.060(4) 0.123(9) 0.102(6) -0.044(6) 0.016(4) -0.003(5)
C16 0.073(5) 0.106(8) 0.150(8) -0.029(7) 0.046(5) -0.021(5)
C17 0.082(5) 0.133(9) 0.126(7) -0.050(7) 0.035(5) -0.021(6)
C19 0.098(7) 0.113(10) 0.146(10) -0.034(8) -0.006(7) 0.007(7)
C20 0.073(5) 0.142(11) 0.129(8) -0.037(8) 0.012(5) 0.010(6)
C18 0.064(5) 0.146(11) 0.154(9) -0.062(7) 0.007(5) -0.010(6)
O3 0.194(8) 0.130(7) 0.241(10) 0.051(7) -0.067(7) -0.072(7)
C21 0.240(16) 0.200(12) 0.299(19) 0.019(15) 0.033(14) -0.044(13)
C22 0.067(4) 0.171(9) 0.104(6) -0.064(7) 0.031(4) -0.022(5)
C23 0.113(7) 0.48(3) 0.088(7) -0.035(10) 0.053(6) -0.100(11)
C24 0.128(8) 0.49(3) 0.082(7) -0.058(11) 0.047(6) -0.086(12)
C25 0.129(9) 0.240(17) 0.100(8) -0.066(10) 0.019(7) -0.005(10)
C26 0.109(7) 0.172(13) 0.139(10) -0.033(9) -0.023(8) -0.011(7)
C27 0.078(5) 0.152(9) 0.125(7) -0.018(7) 0.004(5) 0.003(6)
C28 0.056(4) 0.096(6) 0.131(5) 0.012(5) 0.043(4) 0.004(4)
C29 0.076(12) 0.108(10) 0.121(9) -0.003(7) 0.043(9) -0.012(9)
C30 0.078(9) 0.110(9) 0.102(8) 0.001(7) 0.042(7) -0.012(9)
C31 0.087(10) 0.095(8) 0.087(9) 0.010(7) 0.046(10) 0.004(9)
C32 0.061(8) 0.075(9) 0.125(9) 0.018(7) 0.040(9) -0.007(10)
C33 0.043(9) 0.085(9) 0.134(8) -0.009(9) 0.033(9) -0.023(11)
O4 0.126(7) 0.097(7) 0.097(7) 0.011(6) 0.046(6) -0.018(6)
C34 0.172(18) 0.10(2) 0.108(10) 0.010(12) 0.035(12) -0.03(2)
C29X 0.068(13) 0.091(11) 0.127(10) -0.009(8) 0.060(10) -0.024(11)
C30X 0.073(11) 0.103(9) 0.107(9) 0.010(9) 0.042(14) -0.014(10)
C31X 0.059(9) 0.076(9) 0.108(9) 0.021(8) 0.016(8) -0.012(10)
C32X 0.060(9) 0.061(9) 0.131(10) 0.014(7) 0.039(11) -0.001(9)
C33X 0.057(16) 0.068(9) 0.137(8) -0.006(8) 0.023(12) 0.008(11)
O4X 0.125(10) 0.068(10) 0.124(9) 0.019(8) 0.029(8) -0.008(10)
C34X 0.096(12) 0.119(17) 0.135(12) -0.026(12) -0.002(10) -0.016(11)
C35 0.055(4) 0.157(9) 0.094(6) -0.013(6) 0.021(4) -0.003(5)
C36 0.075(6) 0.251(14) 0.194(10) -0.118(11) 0.035(6) -0.006(7)
C37 0.097(7) 0.33(2) 0.201(11) -0.119(12) 0.044(7) 0.036(10)
C38 0.109(8) 0.309(19) 0.136(9) -0.068(11) 0.052(7) 0.033(10)
C39 0.076(5) 0.208(13) 0.120(7) -0.001(8) 0.053(5) 0.007(6)
C40 0.063(4) 0.160(8) 0.083(5) 0.007(5) 0.038(4) 0.002(5)

loop_
_atom_type_symbol
_atom_type_description
_atom_type_scat_dispersion_real
_atom_type_scat_dispersion_imag
_atom_type_scat_source
C C 0.0181 0.0091 'International Tables Vol C Tables 4.2.6.8 and 6.1.1.4'
H H 0.0000 0.0000 'International Tables Vol C Tables 4.2.6.8 and 6.1.1.4'
O O 0.0492 0.0322 'International Tables Vol C Tables 4.2.6.8 and 6.1.1.4'

loop_
_geom_angle_atom_site_label_1
_geom_angle_atom_site_label_2
_geom_angle_atom_site_label_3
_geom_angle
_geom_angle_site_symmetry_1
_geom_angle_site_symmetry_3
_geom_angle_publ_flag
O1 C1 C15 109.8(8) . . ?
O1 C1 C22 105.3(6) . . ?
C15 C1 C22 110.1(7) . . ?
O1 C1 C2 107.4(6) . . ?
C15 C1 C2 111.2(7) . . ?
C22 C1 C2 112.9(8) . . ?
C3 C2 C7 118.4(7) . . ?
C3 C2 C1 119.8(7) . . ?
C7 C2 C1 121.8(6) . . ?
C2 C3 C4 122.6(7) . . ?
C3 C4 C5 119.6(8) . . ?
C4 C5 C6 118.2(8) . . ?
C7 C6 C5 122.7(6) . . ?
C6 C7 C2 118.5(6) . . ?
C6 C7 C8 116.2(6) . . ?
C2 C7 C8 125.0(7) . . ?
C9 C8 C13 118.5(6) . . ?
C9 C8 C7 115.4(6) . . ?
C13 C8 C7 126.0(6) . . ?
C8 C9 C10 123.2(7) . . ?
C11 C10 C9 118.5(8) . . ?
C12 C11 C10 118.0(7) . . ?
C11 C12 C13 123.8(7) . . ?
C12 C13 C8 117.9(7) . . ?
C12 C13 C14 120.6(6) . . ?
C8 C13 C14 121.3(6) . . ?
O2 C14 C28 107.2(7) . . ?
O2 C14 C13 111.8(5) . . ?
C28 C14 C13 111.4(6) . . ?
O2 C14 C35 105.7(6) . . ?
C28 C14 C35 109.2(6) . . ?
C13 C14 C35 111.3(7) . . ?
C16 C15 C20 115.8(10) . . ?
C16 C15 C1 121.8(9) . . ?
C20 C15 C1 122.3(9) . . ?
C15 C16 C17 119.5(9) . . ?
C18 C17 C16 123.4(10) . . ?
C18 C19 C20 121.3(12) . . ?
C19 C20 C15 123.2(11) . . ?
C19 C18 C17 116.8(13) . . ?
C19 C18 O3 130.5(14) . . ?
C17 C18 O3 112.7(12) . . ?
C21 O3 C18 115.4(15) . . ?
C27 C22 C23 118.3(9) . . ?
C27 C22 C1 124.0(10) . . ?
C23 C22 C1 117.7(8) . . ?
C24 C23 C22 119.5(10) . . ?
C25 C24 C23 122.0(13) . . ?
C26 C25 C24 117.5(12) . . ?
C25 C26 C27 123.3(12) . . ?
C22 C27 C26 119.3(11) . . ?
C33 C28 C33X 10.6(15) . . ?
C33 C28 C29 128.2(13) . . ?
C33X C28 C29 138.3(13) . . ?
C33 C28 C29X 100.6(13) . . ?
C33X C28 C29X 111.0(14) . . ?
C29 C28 C29X 28.0(8) . . ?
C33 C28 C14 125.9(11) . . ?
C33X C28 C14 115.7(10) . . ?
C29 C28 C14 105.9(10) . . ?
C29X C28 C14 133.2(12) . . ?
C28 C29 C30 112.7(14) . . ?
C31 C30 C29 119.2(17) . . ?
C30 C31 C32 124.0(18) . . ?
C30 C31 O4 114.4(19) . . ?
C32 C31 O4 121.2(18) . . ?
C31 C32 C33 120.8(17) . . ?
C28 C33 C32 114.8(15) . . ?
C34 O4 C31 117.8(15) . . ?
C28 C29X C30X 120.2(18) . . ?
C31X C30X C29X 125(2) . . ?
C30X C31X C32X 117.1(18) . . ?
C30X C31X O4X 116(2) . . ?
C32X C31X O4X 126.7(18) . . ?
C31X C32X C33X 119.3(18) . . ?
C28 C33X C32X 127.3(17) . . ?
C34X O4X C31X 117.7(16) . . ?
C40 C35 C36 117.5(8) . . ?
C40 C35 C14 124.4(8) . . ?
C36 C35 C14 118.1(7) . . ?
C35 C36 C37 121.8(10) . . ?
C38 C37 C36 119.5(12) . . ?
C39 C38 C37 119.1(10) . . ?
C38 C39 C40 121.2(9) . . ?
C35 C40 C39 120.9(9) . . ?

loop_
_geom_bond_atom_site_label_1
_geom_bond_atom_site_label_2
_geom_bond_distance
_geom_bond_site_symmetry_2
_geom_bond_publ_flag
O1 C1 1.454(8) . ?
C1 C15 1.501(12) . ?
C1 C22 1.539(11) . ?
C1 C2 1.542(10) . ?
C2 C3 1.367(9) . ?
C2 C7 1.397(8) . ?
C3 C4 1.367(10) . ?
C4 C5 1.369(10) . ?
C5 C6 1.386(9) . ?
C6 C7 1.362(9) . ?
C7 C8 1.501(9) . ?
C8 C9 1.362(9) . ?
C8 C13 1.404(8) . ?
C9 C10 1.399(9) . ?
C10 C11 1.386(10) . ?
C11 C12 1.377(11) . ?
C12 C13 1.384(9) . ?
C13 C14 1.525(10) . ?
C14 O2 1.435(8) . ?
C14 C28 1.482(11) . ?
C14 C35 1.558(10) . ?
C15 C16 1.400(11) . ?
C15 C20 1.412(12) . ?
C16 C17 1.419(12) . ?
C17 C18 1.384(14) . ?
C19 C18 1.370(14) . ?
C19 C20 1.384(13) . ?
C18 O3 1.414(13) . ?
O3 C21 1.318(14) . ?
C22 C27 1.349(11) . ?
C22 C23 1.392(14) . ?
C23 C24 1.367(13) . ?
C24 C25 1.356(15) . ?
C25 C26 1.314(15) . ?
C26 C27 1.389(13) . ?
C28 C33 1.355(14) . ?
C28 C33X 1.416(16) . ?
C28 C29 1.437(15) . ?
C28 C29X 1.447(16) . ?
C29 C30 1.461(19) . ?
C30 C31 1.34(3) . ?
C31 C32 1.39(2) . ?
C31 O4 1.388(17) . ?
C32 C33 1.395(15) . ?
O4 C34 1.362(18) . ?
C29X C30X 1.46(2) . ?
C30X C31X 1.34(3) . ?
C31X C32X 1.39(2) . ?
C31X O4X 1.407(17) . ?
C32X C33X 1.417(16) . ?
O4X C34X 1.358(19) . ?
C35 C40 1.347(9) . ?
C35 C36 1.375(12) . ?
C36 C37 1.393(13) . ?
C37 C38 1.371(15) . ?
C38 C39 1.333(14) . ?
C39 C40 1.411(11) . ?
